data_4030117
loop_
_publ_author_name
'Csatayov\'a, Krist\'ina'
'Davies, Stephen G.'
'Fletcher, Ai M.'
'Ford, J. Gair'
'Klauber, David J.'
'Roberts, Paul M.'
'Thomson, James E.'

_publ_section_title
;
 Asymmetric syntheses of (-)-3-epi-Fagomine, (2R,3S,4R)-dihydroxypipecolic
 acid, and several polyhydroxylated homopipecolic acids.
;
_journal_issue 22
_journal_name_full 'The Journal of organic chemistry'
_journal_page_first 10932
_journal_page_last 10944
_journal_paper_doi 10.1021/jo501952t
_journal_volume 79
_journal_year 2014
_chemical_absolute_configuration ad
_chemical_formula_moiety 'C15 H19 N1 O3'
_chemical_formula_sum 'C15 H19 N O3'
_chemical_formula_weight 261.32
_space_group_IT_number 4
_symmetry_cell_setting monoclinic
_symmetry_space_group_name_Hall 'P 2yb'
_symmetry_space_group_name_H-M 'P 1 21 1'
_atom_sites_solution_hydrogens difmap
_atom_sites_solution_primary direct
_cell_angle_alpha 90
_cell_angle_beta 107.017(3)
_cell_angle_gamma 90
_cell_formula_units_Z 2
_cell_length_a 7.7876(2)
_cell_length_b 9.2123(2)
_cell_length_c 9.6509(3)
_cell_measurement_reflns_used 3985
_cell_measurement_temperature 150
_cell_measurement_theta_max 77
_cell_measurement_theta_min 5
_cell_volume 662.06(3)
_computing_cell_refinement 'CrysAlis, (Oxford Diffraction, 2002)'
_computing_data_collection 'SuperNova, (Oxford Diffraction, 2010)'
_computing_data_reduction 'CrysAlis, (Oxford Diffraction, 2002)'
_computing_molecular_graphics 'CAMERON (Watkin et al., 1996)'
_computing_publication_material 'CRYSTALS (Betteridge et al., 2003)'
_computing_structure_refinement 'CRYSTALS (Betteridge et al., 2003)'
_computing_structure_solution 'SIR92 (Altomare et al., 1994)'
_diffrn_ambient_temperature 150
_diffrn_measured_fraction_theta_full 0.997
_diffrn_measured_fraction_theta_max 0.989
_diffrn_measurement_device Area
_diffrn_measurement_device_type 'Oxford Diffraction SuperNova'
_diffrn_measurement_method \w
_diffrn_radiation_monochromator graphite
_diffrn_radiation_type 'Cu K\a'
_diffrn_radiation_wavelength 1.54180
_diffrn_reflns_av_R_equivalents 0.013
_diffrn_reflns_limit_h_max 9
_diffrn_reflns_limit_h_min -9
_diffrn_reflns_limit_k_max 11
_diffrn_reflns_limit_k_min -11
_diffrn_reflns_limit_l_max 11
_diffrn_reflns_limit_l_min -12
_diffrn_reflns_number 5564
_diffrn_reflns_theta_full 74.432
_diffrn_reflns_theta_max 76.734
_diffrn_reflns_theta_min 4.792
_diffrn_standards_number 0
_exptl_absorpt_coefficient_mu 0.739
_exptl_absorpt_correction_T_max 0.86
_exptl_absorpt_correction_T_min 0.76
_exptl_absorpt_correction_type multi-scan
_exptl_absorpt_process_details 'CrysAlis, (Oxford Diffraction, 2002)'
_exptl_crystal_colour colourless
_exptl_crystal_density_diffrn 1.311
_exptl_crystal_density_method 'not measured'
_exptl_crystal_description block
_exptl_crystal_F_000 280
_exptl_crystal_size_max 0.310
_exptl_crystal_size_mid 0.260
_exptl_crystal_size_min 0.200
_refine_diff_density_max 0.14
_refine_diff_density_min -0.12
_refine_ls_abs_structure_details 'Flack (1983), 1259 Friedel-pairs'
_refine_ls_abs_structure_Flack -0.09(17)
_refine_ls_extinction_method None
_refine_ls_goodness_of_fit_ref 1.0157
_refine_ls_hydrogen_treatment constr
_refine_ls_matrix_type full
_refine_ls_number_parameters 173
_refine_ls_number_reflns 2482
_refine_ls_number_restraints 1
_refine_ls_R_factor_all 0.0302
_refine_ls_R_factor_gt 0.0300
_refine_ls_shift/su_max 0.0004501
_refine_ls_shift/su_mean 0.0000305
_refine_ls_structure_factor_coef Fsqd
_refine_ls_weighting_details
;
 Method= Modified Sheldrick 
 w=1/[\s^2^(F^2^) + ( 0.05P)^2^ + 0.14P] 
 ,where P=(max(Fo^2^,0) + 2Fc^2^)/3 
;
_refine_ls_weighting_scheme calc
_refine_ls_wR_factor_all 0.0772
_refine_ls_wR_factor_gt 0.0771
_refine_ls_wR_factor_ref 0.0772
_reflns_limit_h_max 9
_reflns_limit_h_min -9
_reflns_limit_k_max 11
_reflns_limit_k_min -11
_reflns_limit_l_max 12
_reflns_limit_l_min 0
_reflns_number_gt 2457
_reflns_number_total 2727
_reflns_threshold_expression I>2.0\s(I)
_oxford_diffrn_Wilson_B_factor 2.29
_oxford_diffrn_Wilson_scale 0.00
_oxford_refine_ls_r_factor_ref 0.0302
_oxford_refine_ls_scale 22.9(18)
_oxford_reflns_number_all 2482
_oxford_reflns_threshold_expression_ref I>-3.0\s(I)
_cod_data_source_file jo501952t_si_001.cif
_cod_data_source_block 39
_cod_depositor_comments 'Adding full bibliography for 4030114--4030119.cif.'
_cod_original_formula_sum 'C15 H19 N1 O3'
_cod_database_code 4030117

loop_
_symmetry_equiv_pos_as_xyz
x,y,z
-x,y+1/2,-z

loop_
_atom_site_label
_atom_site_type_symbol
_atom_site_fract_x
_atom_site_fract_y
_atom_site_fract_z
_atom_site_U_iso_or_equiv
_atom_site_occupancy
_atom_site_adp_type
_atom_site_refinement_flags_posn
O1 O 0.86120(14) 0.23478(13) 1.06233(11) 0.0314 1.0000 Uani .
C2 C 0.86499(18) 0.37698(17) 1.00504(14) 0.0231 1.0000 Uani .
C3 C 0.78247(18) 0.37782(17) 0.84164(14) 0.0220 1.0000 Uani .
N4 N 0.60129(15) 0.31211(14) 0.81027(12) 0.0212 1.0000 Uani .
C5 C 0.48245(19) 0.40535(17) 0.86617(15) 0.0263 1.0000 Uani .
C6 C 0.5608(2) 0.43158(19) 1.02849(16) 0.0299 1.0000 Uani .
C7 C 0.75568(19) 0.47964(18) 1.06906(15) 0.0271 1.0000 Uani .
O8 O 0.76578(15) 0.62789(13) 1.01865(12) 0.0323 1.0000 Uani .
C9 C 0.75487(19) 0.65418(17) 0.87887(17) 0.0295 1.0000 Uani .
C10 C 0.7900(2) 0.53233(16) 0.78672(15) 0.0276 1.0000 Uani .
O11 O 0.72622(15) 0.77677(14) 0.83460(14) 0.0419 1.0000 Uani .
C12 C 0.52032(18) 0.27978(16) 0.65374(14) 0.0240 1.0000 Uani .
C13 C 0.65053(19) 0.19619(16) 0.59314(14) 0.0236 1.0000 Uani .
C14 C 0.72633(19) 0.06595(17) 0.65698(14) 0.0254 1.0000 Uani .
C15 C 0.84474(19) -0.01057(18) 0.60148(16) 0.0299 1.0000 Uani .
C16 C 0.8892(2) 0.04146(19) 0.48135(17) 0.0339 1.0000 Uani .
C17 C 0.8124(2) 0.16871(19) 0.41597(17) 0.0364 1.0000 Uani .
C18 C 0.6939(2) 0.24558(18) 0.47126(15) 0.0300 1.0000 Uani .
C19 C 0.3474(2) 0.19172(18) 0.62911(16) 0.0305 1.0000 Uani .
H21 H 0.9937 0.4084 1.0313 0.0281 1.0000 Uiso R
H31 H 0.8550 0.3097 0.7989 0.0272 1.0000 Uiso R
H51 H 0.3622 0.3547 0.8478 0.0335 1.0000 Uiso R
H52 H 0.4686 0.5016 0.8142 0.0335 1.0000 Uiso R
H61 H 0.5561 0.3397 1.0831 0.0344 1.0000 Uiso R
H62 H 0.4915 0.5082 1.0605 0.0345 1.0000 Uiso R
H71 H 0.8078 0.4826 1.1770 0.0325 1.0000 Uiso R
H101 H 0.7035 0.5427 0.6880 0.0330 1.0000 Uiso R
H102 H 0.9140 0.5488 0.7801 0.0336 1.0000 Uiso R
H121 H 0.4888 0.3744 0.5963 0.0303 1.0000 Uiso R
H141 H 0.6949 0.0320 0.7425 0.0302 1.0000 Uiso R
H151 H 0.8958 -0.1034 0.6478 0.0353 1.0000 Uiso R
H161 H 0.9713 -0.0130 0.4447 0.0433 1.0000 Uiso R
H171 H 0.8421 0.2051 0.3298 0.0457 1.0000 Uiso R
H181 H 0.6426 0.3343 0.4256 0.0382 1.0000 Uiso R
H191 H 0.2983 0.1743 0.5218 0.0456 1.0000 Uiso R
H192 H 0.3769 0.0988 0.6826 0.0453 1.0000 Uiso R
H193 H 0.2583 0.2463 0.6658 0.0459 1.0000 Uiso R
H11 H 0.7687 0.1971 1.0018 0.0509 1.0000 Uiso R

loop_
_atom_site_aniso_label
_atom_site_aniso_U_11
_atom_site_aniso_U_22
_atom_site_aniso_U_33
_atom_site_aniso_U_23
_atom_site_aniso_U_13
_atom_site_aniso_U_12
O1 0.0325(5) 0.0261(5) 0.0312(5) 0.0085(4) 0.0027(4) 0.0008(4)
C2 0.0229(6) 0.0220(6) 0.0233(6) 0.0021(5) 0.0050(5) -0.0002(5)
C3 0.0226(6) 0.0220(6) 0.0224(6) -0.0014(5) 0.0082(5) -0.0010(5)
N4 0.0214(5) 0.0210(5) 0.0213(5) -0.0001(4) 0.0062(4) -0.0013(5)
C5 0.0228(7) 0.0295(7) 0.0270(7) -0.0013(6) 0.0081(5) 0.0013(6)
C6 0.0277(7) 0.0373(8) 0.0269(7) -0.0025(6) 0.0117(6) 0.0011(6)
C7 0.0298(7) 0.0297(7) 0.0221(6) -0.0013(6) 0.0080(5) 0.0007(6)
O8 0.0363(6) 0.0248(5) 0.0356(6) -0.0068(4) 0.0103(4) 0.0008(4)
C9 0.0228(7) 0.0248(7) 0.0389(8) 0.0012(6) 0.0058(6) -0.0023(6)
C10 0.0316(7) 0.0269(8) 0.0241(6) 0.0021(5) 0.0082(5) -0.0066(6)
O11 0.0341(6) 0.0232(6) 0.0670(8) 0.0108(5) 0.0127(5) 0.0016(4)
C12 0.0274(7) 0.0216(6) 0.0207(6) 0.0013(5) 0.0033(5) -0.0010(5)
C13 0.0267(6) 0.0228(7) 0.0198(6) -0.0019(5) 0.0041(5) -0.0046(5)
C14 0.0298(7) 0.0244(6) 0.0216(6) -0.0011(5) 0.0069(5) -0.0027(6)
C15 0.0284(7) 0.0284(8) 0.0297(7) -0.0070(6) 0.0035(6) -0.0007(6)
C16 0.0289(7) 0.0396(9) 0.0359(8) -0.0132(7) 0.0134(6) -0.0072(7)
C17 0.0423(8) 0.0419(9) 0.0292(7) -0.0042(7) 0.0169(7) -0.0135(7)
C18 0.0376(7) 0.0275(7) 0.0246(6) 0.0013(6) 0.0089(5) -0.0071(6)
C19 0.0272(7) 0.0328(8) 0.0292(7) -0.0047(6) 0.0048(5) -0.0041(6)

loop_
_atom_type_symbol
_atom_type_scat_dispersion_real
_atom_type_scat_dispersion_imag
_atom_type_scat_Cromer_Mann_a1
_atom_type_scat_Cromer_Mann_b1
_atom_type_scat_Cromer_Mann_a2
_atom_type_scat_Cromer_Mann_b2
_atom_type_scat_Cromer_Mann_a3
_atom_type_scat_Cromer_Mann_b3
_atom_type_scat_Cromer_Mann_a4
_atom_type_scat_Cromer_Mann_b4
_atom_type_scat_Cromer_Mann_c
_atom_type_scat_source
C 0.0181 0.0091 2.3100 20.8439 1.0200 10.2075 1.5886 0.5687 0.8650 51.6512 0.2156 'International Tables Vol C 4.2.6.8 and 6.1.1.4'
H 0.0000 0.0000 0.4930 10.5109 0.3229 26.1257 0.1402 3.1424 0.0408 57.7998 0.0030 'International Tables Vol C 4.2.6.8 and 6.1.1.4'
N 0.0311 0.0180 12.2126 0.0057 3.1322 9.8933 2.0125 28.9975 1.1663 0.5826 -11.5290 'International Tables Vol C 4.2.6.8 and 6.1.1.4'
O 0.0492 0.0322 3.0485 13.2771 2.2868 5.7011 1.5463 0.3239 0.8670 32.9089 0.2508 'International Tables Vol C 4.2.6.8 and 6.1.1.4'

loop_
_geom_angle_atom_site_label_1
_geom_angle_atom_site_label_2
_geom_angle_atom_site_label_3
_geom_angle
_geom_angle_publ_flag
C2 O1 H11 102.5 no
O1 C2 C3 110.91(11) yes
O1 C2 C7 109.67(11) yes
C3 C2 C7 107.57(11) yes
O1 C2 H21 107.5 no
C3 C2 H21 110.4 no
C7 C2 H21 110.8 no
C2 C3 N4 107.34(10) yes
C2 C3 C10 108.53(11) yes
N4 C3 C10 116.15(11) yes
C2 C3 H31 107.7 no
N4 C3 H31 106.0 no
C10 C3 H31 110.8 no
C3 N4 C5 110.41(10) yes
C3 N4 C12 112.61(10) yes
C5 N4 C12 111.29(11) yes
N4 C5 C6 111.25(12) yes
N4 C5 H51 108.3 no
C6 C5 H51 108.9 no
N4 C5 H52 108.5 no
C6 C5 H52 108.9 no
H51 C5 H52 111.0 no
C5 C6 C7 112.37(11) yes
C5 C6 H61 109.9 no
C7 C6 H61 107.4 no
C5 C6 H62 110.0 no
C7 C6 H62 107.9 no
H61 C6 H62 109.2 no
C2 C7 C6 110.51(12) yes
C2 C7 O8 110.83(11) yes
C6 C7 O8 109.52(12) yes
C2 C7 H71 109.6 no
C6 C7 H71 110.3 no
O8 C7 H71 106.0 no
C7 O8 C9 120.52(11) yes
O8 C9 C10 119.19(13) yes
O8 C9 O11 118.29(15) yes
C10 C9 O11 122.41(14) yes
C3 C10 C9 117.27(11) yes
C3 C10 H101 109.7 no
C9 C10 H101 107.7 no
C3 C10 H102 107.5 no
C9 C10 H102 105.7 no
H101 C10 H102 108.7 no
N4 C12 C13 111.11(11) yes
N4 C12 C19 110.87(11) yes
C13 C12 C19 109.13(11) yes
N4 C12 H121 110.1 no
C13 C12 H121 107.7 no
C19 C12 H121 107.8 no
C12 C13 C14 120.56(12) yes
C12 C13 C18 120.91(13) yes
C14 C13 C18 118.51(13) yes
C13 C14 C15 120.58(13) yes
C13 C14 H141 117.9 no
C15 C14 H141 121.5 no
C14 C15 C16 120.23(15) yes
C14 C15 H151 119.2 no
C16 C15 H151 120.6 no
C15 C16 C17 119.58(15) yes
C15 C16 H161 118.9 no
C17 C16 H161 121.5 no
C16 C17 C18 120.33(14) yes
C16 C17 H171 119.8 no
C18 C17 H171 119.8 no
C13 C18 C17 120.75(14) yes
C13 C18 H181 119.7 no
C17 C18 H181 119.5 no
C12 C19 H191 107.2 no
C12 C19 H192 108.5 no
H191 C19 H192 111.0 no
C12 C19 H193 110.4 no
H191 C19 H193 110.5 no
H192 C19 H193 109.2 no

loop_
_geom_bond_atom_site_label_1
_geom_bond_atom_site_label_2
_geom_bond_distance
_geom_bond_publ_flag
O1 C2 1.4255(17) yes
O1 H11 0.857 no
C2 C3 1.5188(17) yes
C2 C7 1.5194(19) yes
C2 H21 1.002 no
C3 N4 1.4828(16) yes
C3 C10 1.5260(19) yes
C3 H31 1.010 no
N4 C5 1.4757(17) yes
N4 C12 1.4869(16) yes
C5 C6 1.5250(19) yes
C5 H51 1.014 no
C5 H52 1.009 no
C6 C7 1.518(2) yes
C6 H61 1.003 no
C6 H62 0.992 no
C7 O8 1.4596(19) yes
C7 H71 1.001 no
O8 C9 1.3485(19) yes
C9 C10 1.506(2) yes
C9 O11 1.2049(19) yes
C10 H101 0.998 no
C10 H102 0.998 no
C12 C13 1.5200(19) yes
C12 C19 1.5302(19) yes
C12 H121 1.024 no
C13 C14 1.398(2) yes
C13 C18 1.3919(19) yes
C14 C15 1.387(2) yes
C14 H141 0.978 no
C15 C16 1.389(2) yes
C15 H151 0.993 no
C16 C17 1.382(3) yes
C16 H161 0.958 no
C17 C18 1.388(2) yes
C17 H171 0.985 no
C18 H181 0.959 no
C19 H191 1.006 no
C19 H192 0.991 no
C19 H193 1.001 no

loop_
_geom_hbond_atom_site_label_D
_geom_hbond_atom_site_label_H
_geom_hbond_atom_site_label_A
_geom_hbond_site_symmetry_A
_geom_hbond_angle_DHA
_geom_hbond_distance_DH
_geom_hbond_distance_HA
_geom_hbond_distance_DA
_geom_hbond_publ_flag
C2 H21 O11 2_747 130.31(4) 1.002 2.500 3.240(2) yes
C10 H102 O1 2_757 124.18(4) 0.998 2.599 3.266(2) yes
C14 H141 O11 1_545 125.31(4) 0.978 2.501 3.168(2) yes
O1 H11 N4 . 123.48(4) 0.857 2.197 2.764(2) yes
